data_2205404
loop_
_publ_author_name
'Mili\'c, Dalibor'
'Reni\'c, Marija'
'Matkovi\'c-\(Calogovi\'c, Dubravka'

_publ_section_title
;
 Caesium chloride 2-(<i>N</i>-morpholinio)ethanesulfonate
;
_journal_issue 4
_journal_name_full 'Acta Crystallographica Section E'
_journal_page_first m757
_journal_page_last m758
_journal_paper_doi 10.1107/S1600536805009037
_journal_volume 61
_journal_year 2005
_chemical_formula_iupac 'Cs +, Cl -, C6 H13 N O4 S'
_chemical_formula_moiety 'Cs +, Cl -, C6 H13 N O4 S'
_chemical_formula_sum 'C6 H13 Cl Cs N O4 S'
_chemical_formula_weight 363.59
_chemical_name_systematic
;
caesium chloride 2-(N-morpholinio)ethanesulfonate
;
_space_group_IT_number 14
_symmetry_cell_setting monoclinic
_symmetry_space_group_name_Hall '-P 2yn'
_symmetry_space_group_name_H-M 'P 1 21/n 1'
_atom_sites_solution_hydrogens geom
_atom_sites_solution_primary direct
_atom_sites_solution_secondary difmap
_cell_angle_alpha 90.00
_cell_angle_beta 111.963(17)
_cell_angle_gamma 90.00
_cell_formula_units_Z 4
_cell_length_a 12.110(2)
_cell_length_b 8.1753(15)
_cell_length_c 12.566(2)
_cell_measurement_reflns_used 2097
_cell_measurement_temperature 100.0(10)
_cell_measurement_theta_max 26.5
_cell_measurement_theta_min 3.0
_cell_volume 1153.8(4)
_computing_cell_refinement 'CrysAlis RED (Oxford Diffraction, 2003)'
_computing_data_collection 'CrysAlis CCD (Oxford Diffraction, 2003)'
_computing_data_reduction 'CrysAlis RED'
_computing_molecular_graphics 'ORTEP-3 (Farrugia, 1997)'
_computing_publication_material SHELXL97
_computing_structure_refinement 'SHELXL97 (Sheldrick, 1997)'
_computing_structure_solution 'SHELXS97 (Sheldrick, 1990)'
_diffrn_ambient_temperature 100.0(10)
_diffrn_measured_fraction_theta_full 0.995
_diffrn_measured_fraction_theta_max 0.995
_diffrn_measurement_device_type 'Oxford Diffraction Xcalibur CCD'
_diffrn_measurement_method \w
_diffrn_radiation_monochromator graphite
_diffrn_radiation_source 'fine-focus sealed tube'
_diffrn_radiation_type MoK\a
_diffrn_radiation_wavelength 0.71073
_diffrn_reflns_av_R_equivalents 0.0587
_diffrn_reflns_av_sigmaI/netI 0.0506
_diffrn_reflns_limit_h_max 17
_diffrn_reflns_limit_h_min -16
_diffrn_reflns_limit_k_max 11
_diffrn_reflns_limit_k_min -11
_diffrn_reflns_limit_l_max 17
_diffrn_reflns_limit_l_min -17
_diffrn_reflns_number 15065
_diffrn_reflns_theta_full 30.00
_diffrn_reflns_theta_max 30.00
_diffrn_reflns_theta_min 4.12
_exptl_absorpt_coefficient_mu 3.611
_exptl_absorpt_correction_T_max 0.862
_exptl_absorpt_correction_T_min 0.489
_exptl_absorpt_correction_type analytical
_exptl_absorpt_process_details '(CrysAlis RED; Oxford Diffraction, 2003)'
_exptl_crystal_colour colourless
_exptl_crystal_density_diffrn 2.093
_exptl_crystal_density_method 'not measured'
_exptl_crystal_description needle
_exptl_crystal_F_000 704
_exptl_crystal_size_max 0.40
_exptl_crystal_size_mid 0.04
_exptl_crystal_size_min 0.04
_refine_diff_density_max 2.988
_refine_diff_density_min -1.579
_refine_ls_extinction_method none
_refine_ls_goodness_of_fit_ref 1.100
_refine_ls_hydrogen_treatment constr
_refine_ls_matrix_type full
_refine_ls_number_parameters 127
_refine_ls_number_reflns 3341
_refine_ls_number_restraints 0
_refine_ls_restrained_S_all 1.100
_refine_ls_R_factor_all 0.0640
_refine_ls_R_factor_gt 0.0464
_refine_ls_shift/su_max 0.001
_refine_ls_shift/su_mean 0.000
_refine_ls_structure_factor_coef Fsqd
_refine_ls_weighting_details 'calc w = 1/[\s^2^(Fo^2^)+(0.0661P)^2^] where P = (Fo^2^+2Fc^2^)/3'
_refine_ls_weighting_scheme calc
_refine_ls_wR_factor_gt 0.1110
_refine_ls_wR_factor_ref 0.1196
_reflns_number_gt 2688
_reflns_number_total 3341
_reflns_threshold_expression I>2\s(I)
_cod_data_source_file br6188.cif
_cod_data_source_block I
_cod_original_cell_volume 1153.7(4)
_cod_original_sg_symbol_H-M 'P 21/n'
_cod_database_code 2205404
_cod_database_fobs_code 2205404

loop_
_symmetry_equiv_pos_as_xyz
'x, y, z'
'-x+1/2, y+1/2, -z+1/2'
'-x, -y, -z'
'x-1/2, -y-1/2, z-1/2'

loop_
_atom_site_label
_atom_site_fract_x
_atom_site_fract_y
_atom_site_fract_z
_atom_site_U_iso_or_equiv
_atom_site_adp_type
_atom_site_calc_flag
_atom_site_refinement_flags
_atom_site_occupancy
_atom_site_type_symbol
Cs1 -0.61586(2) -0.26891(3) 0.33929(2) 0.01817(12) Uani d . 1 Cs
Cl1 -0.54968(10) 0.25461(12) -0.13736(9) 0.0168(2) Uani d . 1 Cl
S1 -0.54531(10) 0.22811(12) 0.29025(10) 0.0133(2) Uani d . 1 S
O1 -0.6076(3) 0.3841(4) 0.2616(3) 0.0242(7) Uani d . 1 O
O2 -0.4408(3) 0.2326(4) 0.3961(3) 0.0220(7) Uani d . 1 O
O3 -0.6253(3) 0.0920(4) 0.2834(3) 0.0213(7) Uani d . 1 O
N1 -0.3438(4) 0.2767(4) 0.0931(3) 0.0150(7) Uani d . 1 N
H1 -0.4083 0.2794 0.0235 0.018 Uiso calc R 1 H
C2 -0.2615(4) 0.4107(5) 0.0914(4) 0.0157(9) Uani d . 1 C
H2A -0.1953 0.4180 0.1671 0.019 Uiso calc R 1 H
H2B -0.3047 0.5163 0.0763 0.019 Uiso calc R 1 H
C3 -0.2122(4) 0.3784(6) -0.0008(4) 0.0205(9) Uani d . 1 C
H3A -0.2782 0.3795 -0.0768 0.025 Uiso calc R 1 H
H3B -0.1560 0.4669 0.0001 0.025 Uiso calc R 1 H
O4 -0.1520(3) 0.2242(4) 0.0157(3) 0.0189(7) Uani d . 1 O
C5 -0.2328(4) 0.0945(5) 0.0098(4) 0.0179(9) Uani d . 1 C
H5B -0.1907 -0.0115 0.0196 0.021 Uiso calc R 1 H
H5A -0.2980 0.0947 -0.0667 0.021 Uiso calc R 1 H
C6 -0.2852(4) 0.1127(5) 0.1024(4) 0.0161(9) Uani d . 1 C
H6B -0.3445 0.0251 0.0937 0.019 Uiso calc R 1 H
H6A -0.2212 0.1013 0.1792 0.019 Uiso calc R 1 H
C7 -0.3909(4) 0.3047(6) 0.1866(4) 0.0150(8) Uani d . 1 C
H7B -0.4209 0.4182 0.1814 0.018 Uiso calc R 1 H
H7A -0.3250 0.2920 0.2621 0.018 Uiso calc R 1 H
C8 -0.4903(4) 0.1869(5) 0.1794(4) 0.0147(8) Uani d . 1 C
H8B -0.4602 0.0732 0.1870 0.018 Uiso calc R 1 H
H8A -0.5560 0.1978 0.1036 0.018 Uiso calc R 1 H

loop_
_atom_site_aniso_label
_atom_site_aniso_U_11
_atom_site_aniso_U_22
_atom_site_aniso_U_33
_atom_site_aniso_U_12
_atom_site_aniso_U_13
_atom_site_aniso_U_23
Cs1 0.01885(17) 0.01752(17) 0.01697(17) -0.00026(10) 0.00535(12) -0.00089(10)
Cl1 0.0164(5) 0.0155(5) 0.0131(5) 0.0001(4) -0.0007(4) 0.0004(4)
S1 0.0149(5) 0.0123(5) 0.0140(5) 0.0005(4) 0.0068(4) -0.0006(4)
O1 0.0296(18) 0.0134(16) 0.034(2) 0.0071(13) 0.0176(16) 0.0030(14)
O2 0.0181(17) 0.0324(19) 0.0135(16) -0.0007(13) 0.0034(13) 0.0003(13)
O3 0.0214(16) 0.0176(16) 0.0276(18) -0.0043(13) 0.0121(14) -0.0025(14)
N1 0.0165(17) 0.0145(17) 0.0142(19) 0.0018(14) 0.0057(15) -0.0017(14)
C2 0.024(2) 0.0093(19) 0.016(2) -0.0054(16) 0.0099(18) -0.0009(15)
C3 0.022(2) 0.017(2) 0.022(2) -0.0006(17) 0.0066(19) 0.0022(18)
O4 0.0176(16) 0.0198(16) 0.0228(18) -0.0008(12) 0.0116(14) 0.0006(13)
C5 0.020(2) 0.014(2) 0.018(2) 0.0000(17) 0.0050(18) -0.0056(17)
C6 0.018(2) 0.0116(19) 0.016(2) 0.0034(16) 0.0031(17) 0.0038(16)
C7 0.014(2) 0.014(2) 0.015(2) -0.0033(16) 0.0028(16) -0.0024(16)
C8 0.017(2) 0.0114(19) 0.014(2) -0.0007(16) 0.0034(17) -0.0011(16)

loop_
_atom_type_symbol
_atom_type_description
_atom_type_scat_dispersion_real
_atom_type_scat_dispersion_imag
_atom_type_scat_source
C C 0.0033 0.0016 'International Tables Vol C Tables 4.2.6.8 and 6.1.1.4'
H H 0.0000 0.0000 'International Tables Vol C Tables 4.2.6.8 and 6.1.1.4'
N N 0.0061 0.0033 'International Tables Vol C Tables 4.2.6.8 and 6.1.1.4'
O O 0.0106 0.0060 'International Tables Vol C Tables 4.2.6.8 and 6.1.1.4'
S S 0.1246 0.1234 'International Tables Vol C Tables 4.2.6.8 and 6.1.1.4'
Cl Cl 0.1484 0.1585 'International Tables Vol C Tables 4.2.6.8 and 6.1.1.4'
Cs Cs -0.3680 2.1192 'International Tables Vol C Tables 4.2.6.8 and 6.1.1.4'

loop_
_geom_angle_atom_site_label_1
_geom_angle_atom_site_label_2
_geom_angle_atom_site_label_3
_geom_angle_site_symmetry_1
_geom_angle_site_symmetry_3
_geom_angle
O1 Cs1 O3 1_545 . 147.75(10)
O1 Cs1 O4 1_545 2_445 91.10(9)
O3 Cs1 O4 . 2_445 95.48(8)
O1 Cs1 O3 1_545 2_345 69.42(9)
O3 Cs1 O3 . 2_345 107.14(7)
O4 Cs1 O3 2_445 2_345 157.36(8)
O1 Cs1 O2 1_545 3_456 114.24(9)
O3 Cs1 O2 . 3_456 97.33(9)
O4 Cs1 O2 2_445 3_456 67.06(9)
O3 Cs1 O2 2_345 3_456 109.61(9)
O1 Cs1 O1 1_545 2_345 112.25(7)
O3 Cs1 O1 . 2_345 66.56(8)
O4 Cs1 O1 2_445 2_345 156.46(8)
O3 Cs1 O1 2_345 2_345 43.67(8)
O2 Cs1 O1 3_456 2_345 99.00(9)
O1 Cs1 Cl1 1_545 3_455 73.81(7)
O3 Cs1 Cl1 . 3_455 78.32(6)
O4 Cs1 Cl1 2_445 3_455 72.01(7)
O3 Cs1 Cl1 2_345 3_455 111.34(6)
O2 Cs1 Cl1 3_456 3_455 138.23(7)
O1 Cs1 Cl1 2_345 3_455 116.17(6)
O1 Cs1 S1 1_545 2_345 90.95(6)
O3 Cs1 S1 . 2_345 88.04(6)
O4 Cs1 S1 2_445 2_345 169.85(6)
O3 Cs1 S1 2_345 2_345 21.61(6)
O2 Cs1 S1 3_456 2_345 103.09(7)
O1 Cs1 S1 2_345 2_345 22.33(6)
Cl1 Cs1 S1 3_455 2_345 118.09(3)
O1 Cs1 C3 1_545 2_445 107.89(9)
O3 Cs1 C3 . 2_445 76.30(9)
O4 Cs1 C3 2_445 2_445 19.22(9)
O3 Cs1 C3 2_345 2_445 176.55(9)
O2 Cs1 C3 3_456 2_445 69.24(10)
O1 Cs1 C3 2_345 2_445 139.36(9)
Cl1 Cs1 C3 3_455 2_445 69.39(7)
S1 Cs1 C3 2_345 2_445 161.15(7)
O1 Cs1 Cs1 1_545 2_345 37.68(6)
O3 Cs1 Cs1 . 2_345 134.90(6)
O4 Cs1 Cs1 2_445 2_345 126.49(6)
O3 Cs1 Cs1 2_345 2_345 32.16(6)
O2 Cs1 Cs1 3_456 2_345 112.67(6)
O1 Cs1 Cs1 2_345 2_345 75.78(6)
Cl1 Cs1 Cs1 3_455 2_345 97.92(2)
S1 Cs1 Cs1 2_345 2_345 53.756(18)
C3 Cs1 Cs1 2_445 2_345 144.86(7)
O1 Cs1 Cs1 1_545 2_355 133.92(7)
O3 Cs1 Cs1 . 2_355 33.58(6)
O4 Cs1 Cs1 2_445 2_355 128.59(6)
O3 Cs1 Cs1 2_345 2_355 73.99(6)
O2 Cs1 Cs1 3_456 2_355 103.69(6)
O1 Cs1 Cs1 2_345 2_355 33.39(5)
Cl1 Cs1 Cs1 3_455 2_355 95.10(2)
S1 Cs1 Cs1 2_345 2_355 54.469(19)
C3 Cs1 Cs1 2_445 2_355 109.40(7)
Cs1 Cs1 Cs1 2_345 2_355 104.172(19)
O1 Cs1 Cs1 1_545 3_446 61.29(7)
O3 Cs1 Cs1 . 3_446 143.96(6)
O4 Cs1 Cs1 2_445 3_446 54.07(6)
O3 Cs1 Cs1 2_345 3_446 104.72(6)
O2 Cs1 Cs1 3_456 3_446 55.73(6)
O1 Cs1 Cs1 2_345 3_446 134.50(6)
Cl1 Cs1 Cs1 3_455 3_446 105.21(2)
S1 Cs1 Cs1 2_345 3_446 118.95(2)
C3 Cs1 Cs1 2_445 3_446 71.89(7)
Cs1 Cs1 Cs1 2_345 3_446 80.817(18)
Cs1 Cs1 Cs1 2_355 3_446 158.303(12)
O2 S1 O1 . . 113.4(2)
O2 S1 O3 . . 113.9(2)
O1 S1 O3 . . 112.5(2)
O2 S1 C8 . . 105.5(2)
O1 S1 C8 . . 106.3(2)
O3 S1 C8 . . 104.1(2)
O2 S1 Cs1 . 2_355 145.26(15)
O1 S1 Cs1 . 2_355 60.86(14)
O3 S1 Cs1 . 2_355 52.62(13)
C8 S1 Cs1 . 2_355 108.92(14)
S1 O1 Cs1 . 1_565 145.1(2)
S1 O1 Cs1 . 2_355 96.82(16)
Cs1 O1 Cs1 1_565 2_355 108.93(9)
S1 O2 Cs1 . 3_456 137.7(2)
S1 O3 Cs1 . . 139.89(18)
S1 O3 Cs1 . 2_355 105.77(16)
Cs1 O3 Cs1 . 2_355 114.26(10)
C2 N1 C6 . . 111.1(3)
C2 N1 C7 . . 110.6(3)
C6 N1 C7 . . 112.4(3)
C2 N1 H1 . . 107.5
C6 N1 H1 . . 107.5
C7 N1 H1 . . 107.5
N1 C2 C3 . . 110.0(3)
N1 C2 H2A . . 109.7
C3 C2 H2A . . 109.7
N1 C2 H2B . . 109.7
C3 C2 H2B . . 109.7
H2A C2 H2B . . 108.2
O4 C3 C2 . . 111.6(4)
C2 C3 Cs1 . 2_455 105.8(3)
O4 C3 H3A . . 109.3
C2 C3 H3A . . 109.3
Cs1 C3 H3A 2_455 . 143.0
O4 C3 H3B . . 109.3
C2 C3 H3B . . 109.3
Cs1 C3 H3B 2_455 . 70.1
H3A C3 H3B . . 108.0
C5 O4 C3 . . 110.1(3)
C5 O4 Cs1 . 2_455 126.7(3)
C3 O4 Cs1 . 2_455 115.9(3)
O4 C5 C6 . . 111.2(3)
O4 C5 H5B . . 109.4
C6 C5 H5B . . 109.4
O4 C5 H5A . . 109.4
C6 C5 H5A . . 109.4
H5B C5 H5A . . 108.0
N1 C6 C5 . . 110.3(3)
N1 C6 H6B . . 109.6
C5 C6 H6B . . 109.6
N1 C6 H6A . . 109.6
C5 C6 H6A . . 109.6
H6B C6 H6A . . 108.1
N1 C7 C8 . . 112.4(4)
N1 C7 H7B . . 109.1
C8 C7 H7B . . 109.1
N1 C7 H7A . . 109.1
C8 C7 H7A . . 109.1
H7B C7 H7A . . 107.9
C7 C8 S1 . . 110.7(3)
C7 C8 H8B . . 109.5
S1 C8 H8B . . 109.5
C7 C8 H8A . . 109.5
S1 C8 H8A . . 109.5
H8B C8 H8A . . 108.1

loop_
_geom_bond_atom_site_label_1
_geom_bond_atom_site_label_2
_geom_bond_site_symmetry_2
_geom_bond_distance
_geom_bond_publ_flag
Cs1 O3 . 3.025(3) yes
Cs1 O1 1_545 3.014(3) yes
Cs1 O1 2_345 3.348(3) yes
Cs1 O3 2_345 3.143(3) yes
Cs1 O4 2_445 3.069(3) yes
Cs1 O2 3_456 3.148(4) yes
Cs1 Cl1 3_455 3.7783(14) yes
Cs1 S1 2_345 3.8065(14) ?
Cs1 C3 2_445 3.915(5) ?
Cs1 Cs1 2_345 5.1812(8) ?
Cs1 Cs1 2_355 5.1812(8) ?
Cs1 Cs1 3_446 5.4760(10) ?
Cl1 Cs1 3_455 3.7783(14) ?
S1 O2 . 1.454(4) ?
S1 O1 . 1.456(3) ?
S1 O3 . 1.457(3) ?
S1 C8 . 1.786(5) ?
S1 Cs1 2_355 3.8065(14) ?
O1 Cs1 1_565 3.014(3) ?
O1 Cs1 2_355 3.348(3) ?
O2 Cs1 3_456 3.148(4) ?
O3 Cs1 2_355 3.143(3) ?
N1 C2 . 1.487(5) yes
N1 C6 . 1.501(5) yes
N1 C7 . 1.503(6) yes
N1 H1 . 0.9300 ?
C2 C3 . 1.511(6) ?
C2 H2A . 0.9900 ?
C2 H2B . 0.9900 ?
C3 O4 . 1.433(5) ?
C3 Cs1 2_455 3.915(5) ?
C3 H3A . 0.9900 ?
C3 H3B . 0.9900 ?
O4 C5 . 1.426(5) ?
O4 Cs1 2_455 3.069(3) ?
C5 C6 . 1.527(6) ?
C5 H5B . 0.9900 ?
C5 H5A . 0.9900 ?
C6 H6B . 0.9900 ?
C6 H6A . 0.9900 ?
C7 C8 . 1.518(6) ?
C7 H7B . 0.9900 ?
C7 H7A . 0.9900 ?
C8 H8B . 0.9900 ?
C8 H8A . 0.9900 ?

loop_
_geom_hbond_atom_site_label_D
_geom_hbond_atom_site_label_H
_geom_hbond_atom_site_label_A
_geom_hbond_distance_DH
_geom_hbond_distance_HA
_geom_hbond_distance_DA
_geom_hbond_angle_DHA
_geom_hbond_publ_flag
N1 H1 Cl1 0.93 2.11 3.039(4) 173 yes

loop_
_geom_torsion_atom_site_label_1
_geom_torsion_atom_site_label_2
_geom_torsion_atom_site_label_3
_geom_torsion_atom_site_label_4
_geom_torsion_site_symmetry_1
_geom_torsion_site_symmetry_4
_geom_torsion
O2 S1 O1 Cs1 . 1_565 -3.6(4)
O3 S1 O1 Cs1 . 1_565 127.6(3)
C8 S1 O1 Cs1 . 1_565 -119.1(3)
Cs1 S1 O1 Cs1 2_355 1_565 138.0(4)
O2 S1 O1 Cs1 . 2_355 -141.61(17)
O3 S1 O1 Cs1 . 2_355 -10.5(2)
C8 S1 O1 Cs1 . 2_355 102.91(17)
O1 S1 O2 Cs1 . 3_456 68.4(3)
O3 S1 O2 Cs1 . 3_456 -62.0(3)
C8 S1 O2 Cs1 . 3_456 -175.6(2)
Cs1 S1 O2 Cs1 2_355 3_456 -3.7(4)
O2 S1 O3 Cs1 . . -41.3(3)
O1 S1 O3 Cs1 . . -172.2(2)
C8 S1 O3 Cs1 . . 73.0(3)
Cs1 S1 O3 Cs1 2_355 . 176.3(4)
O2 S1 O3 Cs1 . 2_355 142.40(17)
O1 S1 O3 Cs1 . 2_355 11.5(2)
C8 S1 O3 Cs1 . 2_355 -103.22(18)
O1 Cs1 O3 S1 1_545 . -88.2(3)
O4 Cs1 O3 S1 2_445 . 12.7(3)
O3 Cs1 O3 S1 2_345 . -166.6(3)
O2 Cs1 O3 S1 3_456 . 80.2(3)
O1 Cs1 O3 S1 2_345 . 176.9(3)
Cl1 Cs1 O3 S1 3_455 . -57.7(3)
S1 Cs1 O3 S1 2_345 . -176.9(3)
C3 Cs1 O3 S1 2_445 . 13.7(3)
Cs1 Cs1 O3 S1 2_345 . -147.2(2)
Cs1 Cs1 O3 S1 2_355 . -176.1(4)
Cs1 Cs1 O3 S1 3_446 . 42.2(4)
O1 Cs1 O3 Cs1 1_545 2_355 87.86(18)
O4 Cs1 O3 Cs1 2_445 2_355 -171.28(11)
O3 Cs1 O3 Cs1 2_345 2_355 9.44(14)
O2 Cs1 O3 Cs1 3_456 2_355 -103.76(12)
O1 Cs1 O3 Cs1 2_345 2_355 -7.09(9)
Cl1 Cs1 O3 Cs1 3_455 2_355 118.40(10)
S1 Cs1 O3 Cs1 2_345 2_355 -0.81(9)
C3 Cs1 O3 Cs1 2_445 2_355 -170.23(13)
Cs1 Cs1 O3 Cs1 2_345 2_355 28.82(15)
Cs1 Cs1 O3 Cs1 3_446 2_355 -141.73(6)
C6 N1 C2 C3 . . 52.9(5)
C7 N1 C2 C3 . . 178.4(4)
N1 C2 C3 O4 . . -57.6(5)
N1 C2 C3 Cs1 . 2_455 -104.7(3)
C2 C3 O4 C5 . . 61.4(5)
Cs1 C3 O4 C5 2_455 . 152.3(4)
C2 C3 O4 Cs1 . 2_455 -90.9(4)
C3 O4 C5 C6 . . -60.3(5)
Cs1 O4 C5 C6 2_455 . 88.3(4)
C2 N1 C6 C5 . . -52.3(5)
C7 N1 C6 C5 . . -176.8(3)
O4 C5 C6 N1 . . 56.0(5)
C2 N1 C7 C8 . . 170.6(4)
C6 N1 C7 C8 . . -64.6(5)
N1 C7 C8 S1 . . -178.7(3)
O2 S1 C8 C7 . . -51.2(3)
O1 S1 C8 C7 . . 69.5(3)
O3 S1 C8 C7 . . -171.5(3)
Cs1 S1 C8 C7 2_355 . 133.7(3)
